data_7713397
loop_
_publ_author_name
'Kouck&#xfd;, Filip'
'Kotek, Jan'
'C&#xed;sa&#x159;ov&#xe1;, Ivana'
'Havl&#xed;&#x10d;kov&#xe1;, Jana'
'Kub&#xed;&#x10d;ek, Vojt&#x11b;ch'
'Hermann, Petr'

_publ_section_title
;
 Transition metal complexes of cyclam with two
 2,2,2-trifluoroethylphosphinate pendant arms as probes for <sup>19</sup>F
 magnetic resonance imaging.
;
_journal_name_full 'Dalton transactions (Cambridge, England : 2003)'
_journal_paper_doi 10.1039/d3dt01420g
_journal_year 2023
_chemical_formula_moiety 'C16 H30 F6 N4 Ni O4 P2, 3.5(H2 O)'
_chemical_formula_sum 'C16 H37 F6 N4 Ni O7.5 P2'
_chemical_formula_weight 640.14
_space_group_crystal_system monoclinic
_space_group_IT_number 14
_space_group_name_Hall '-P 2yn'
_space_group_name_H-M_alt 'P 1 21/n 1'
_atom_sites_solution_hydrogens mixed
_atom_sites_solution_primary direct
_atom_sites_solution_secondary difmap
_audit_creation_method SHELXL-2014/7
_audit_update_record
;
2023-05-10 deposited with the CCDC.	2023-06-16 downloaded from the CCDC.
;
_cell_angle_alpha 90
_cell_angle_beta 92.3180(10)
_cell_angle_gamma 90
_cell_formula_units_Z 4
_cell_length_a 9.6825(3)
_cell_length_b 13.4090(4)
_cell_length_c 20.7058(5)
_cell_measurement_reflns_used 9983
_cell_measurement_temperature 150(2)
_cell_measurement_theta_max 27.5017
_cell_measurement_theta_min 2.5961
_cell_volume 2686.09(13)
_computing_cell_refinement 'SAINT V8.37A (Bruker AXS Inc., 2015)'
_computing_data_collection 'Bruker Instrument Service v2016.1.0.1'
_computing_data_reduction 'SAINT V8.37A (Bruker AXS Inc., 2015)'
_computing_molecular_graphics 'shelXle (C.B. Huebschle, rev 758)'
_computing_structure_refinement 'SHELXL-2014/7 (Sheldrick, 2014)'
_computing_structure_solution 'XT, VERSION 2014/5'
_diffrn_ambient_temperature 150(2)
_diffrn_detector_area_resol_mean 8.3333
_diffrn_measured_fraction_theta_full 1.000
_diffrn_measured_fraction_theta_max 0.998
_diffrn_measurement_device_type 'Bruker APEX-II CCD'
_diffrn_measurement_method '\f and \w scans'
_diffrn_radiation_monochromator graphite
_diffrn_radiation_source 'fine-focus sealed tube'
_diffrn_radiation_type MoK\a
_diffrn_radiation_wavelength 0.71073
_diffrn_reflns_av_R_equivalents 0.0171
_diffrn_reflns_av_unetI/netI 0.0183
_diffrn_reflns_Laue_measured_fraction_full 1.000
_diffrn_reflns_Laue_measured_fraction_max 0.998
_diffrn_reflns_limit_h_max 12
_diffrn_reflns_limit_h_min -10
_diffrn_reflns_limit_k_max 17
_diffrn_reflns_limit_k_min -16
_diffrn_reflns_limit_l_max 26
_diffrn_reflns_limit_l_min -23
_diffrn_reflns_number 20124
_diffrn_reflns_point_group_measured_fraction_full 1.000
_diffrn_reflns_point_group_measured_fraction_max 0.998
_diffrn_reflns_theta_full 25.242
_diffrn_reflns_theta_max 27.527
_diffrn_reflns_theta_min 1.810
_exptl_absorpt_coefficient_mu 0.927
_exptl_absorpt_correction_T_max 0.76
_exptl_absorpt_correction_T_min 0.64
_exptl_absorpt_correction_type multi-scan
_exptl_absorpt_process_details
;
SADABS-2014/5 - Bruker AXS area detector scaling and absorption correction
;
_exptl_crystal_colour 'light blue-violet'
_exptl_crystal_density_diffrn 1.583
_exptl_crystal_description prism
_exptl_crystal_F_000 1332
_exptl_crystal_size_max 1.081
_exptl_crystal_size_mid 0.558
_exptl_crystal_size_min 0.320
_refine_diff_density_max 0.340
_refine_diff_density_min -0.281
_refine_diff_density_rms 0.048
_refine_ls_extinction_method none
_refine_ls_goodness_of_fit_ref 1.028
_refine_ls_hydrogen_treatment mixed
_refine_ls_matrix_type full
_refine_ls_number_parameters 323
_refine_ls_number_reflns 6178
_refine_ls_number_restraints 1
_refine_ls_restrained_S_all 1.028
_refine_ls_R_factor_all 0.0278
_refine_ls_R_factor_gt 0.0241
_refine_ls_shift/su_max 0.001
_refine_ls_shift/su_mean 0.000
_refine_ls_structure_factor_coef Fsqd
_refine_ls_weighting_details 'w=1/[\s^2^(Fo^2^)+(0.0278P)^2^+1.3384P] where P=(Fo^2^+2Fc^2^)/3'
_refine_ls_weighting_scheme calc
_refine_ls_wR_factor_gt 0.0592
_refine_ls_wR_factor_ref 0.0608
_reflns_Friedel_coverage 0.000
_reflns_number_gt 5583
_reflns_number_total 6178
_reflns_threshold_expression 'I > 2\s(I)'
_cod_data_source_file d3dt01420g2.cif
_cod_data_source_block nite2pf_sq
_cod_depositor_comments
;
The following automatic conversions were performed:

data item '_exptl_absorpt_correction_type' value 'Multi-Scan' was
changed to 'multi-scan' in accordance with the
/home/data/users/saulius/crontab/automatic-downloads/rss-feeds/RSC/lib/dictionaries/cif_core.dic
dictionary named 'cif_core.dic' version 2.4.2 last updated on
2011-04-26.

Automatic conversion script
Id: cif_fix_values 8170 2020-07-09 18:12:32Z antanas 
;
_cod_original_sg_symbol_H-M 'P 21/n'
_cod_original_formula_sum 'C16 H37 F6 N4 Ni O7.50 P2'
_cod_database_code 7713397
_shelx_shelxl_version_number 2014/7
_shelx_space_group_comment
;
The symmetry employed for this shelxl refinement is uniquely defined
by the following loop, which should always be used as a source of
symmetry information in preference to the above space-group names.
They are only intended as comments.
;
_shelx_estimated_absorpt_t_min 0.434
_shelx_estimated_absorpt_t_max 0.756

loop_
_space_group_symop_operation_xyz
'x, y, z'
'-x+1/2, y+1/2, -z+1/2'
'-x, -y, -z'
'x-1/2, -y-1/2, z-1/2'

loop_
_atom_site_label
_atom_site_type_symbol
_atom_site_fract_x
_atom_site_fract_y
_atom_site_fract_z
_atom_site_U_iso_or_equiv
_atom_site_adp_type
_atom_site_occupancy
_atom_site_site_symmetry_order
_atom_site_calc_flag
_atom_site_refinement_flags_posn
_atom_site_refinement_flags_adp
_atom_site_refinement_flags_occupancy
_atom_site_disorder_assembly
_atom_site_disorder_group
Ni1 Ni 0.25434(2) 0.37002(2) 0.34085(2) 0.01178(5) Uani 1 1 d . . . . .
N1 N 0.44491(11) 0.35456(8) 0.29163(5) 0.0149(2) Uani 1 1 d . . . . .
C2 C 0.40405(14) 0.36196(12) 0.22188(6) 0.0213(3) Uani 1 1 d . . . . .
H21 H 0.4756 0.3298 0.1961 0.026 Uiso 1 1 calc R U . . .
H22 H 0.3987 0.4331 0.2093 0.026 Uiso 1 1 calc R U . . .
C3 C 0.26616(14) 0.31277(11) 0.20674(6) 0.0192(3) Uani 1 1 d . . . . .
H31 H 0.2393 0.3220 0.1605 0.023 Uiso 1 1 calc R U . . .
H32 H 0.2726 0.2403 0.2156 0.023 Uiso 1 1 calc R U . . .
N4 N 0.16158(11) 0.35847(9) 0.24747(5) 0.0154(2) Uani 1 1 d . . . . .
H41 H 0.1472(17) 0.4188(14) 0.2328(8) 0.020(4) Uiso 1 1 d . . . . .
C5 C 0.03214(14) 0.30025(11) 0.24246(7) 0.0194(3) Uani 1 1 d . . . . .
H51 H 0.0504 0.2316 0.2583 0.023 Uiso 1 1 calc R U . . .
H52 H 0.0004 0.2959 0.1965 0.023 Uiso 1 1 calc R U . . .
C6 C -0.08145(14) 0.34642(12) 0.28115(7) 0.0229(3) Uani 1 1 d . . . . .
H61 H -0.1705 0.3148 0.2678 0.027 Uiso 1 1 calc R U . . .
H62 H -0.0884 0.4182 0.2702 0.027 Uiso 1 1 calc R U . . .
C7 C -0.06002(13) 0.33616(12) 0.35413(7) 0.0219(3) Uani 1 1 d . . . . .
H71 H -0.1449 0.3593 0.3746 0.026 Uiso 1 1 calc R U . . .
H72 H -0.0484 0.2645 0.3646 0.026 Uiso 1 1 calc R U . . .
N8 N 0.06054(11) 0.39190(8) 0.38379(5) 0.0155(2) Uani 1 1 d . . . . .
C9 C 0.03443(14) 0.50121(11) 0.37808(7) 0.0193(3) Uani 1 1 d . . . . .
H91 H -0.0327 0.5216 0.4104 0.023 Uiso 1 1 calc R U . . .
H92 H -0.0066 0.5161 0.3346 0.023 Uiso 1 1 calc R U . . .
C10 C 0.16660(14) 0.56055(10) 0.38870(6) 0.0184(3) Uani 1 1 d . . . . .
H101 H 0.1479 0.6324 0.3817 0.022 Uiso 1 1 calc R U . . .
H102 H 0.2036 0.5513 0.4336 0.022 Uiso 1 1 calc R U . . .
N11 N 0.26819(11) 0.52504(9) 0.34257(5) 0.0151(2) Uani 1 1 d . . . . .
H111 H 0.2397(17) 0.5451(13) 0.3050(8) 0.021(4) Uiso 1 1 d . . . . .
C12 C 0.40771(14) 0.56637(10) 0.35748(7) 0.0190(3) Uani 1 1 d . . . . .
H121 H 0.4430 0.5404 0.3998 0.023 Uiso 1 1 calc R U . . .
H122 H 0.4018 0.6399 0.3607 0.023 Uiso 1 1 calc R U . . .
C13 C 0.50749(14) 0.53864(11) 0.30570(7) 0.0221(3) Uani 1 1 d . . . . .
H131 H 0.5901 0.5819 0.3107 0.027 Uiso 1 1 calc R U . . .
H132 H 0.4628 0.5530 0.2629 0.027 Uiso 1 1 calc R U . . .
C14 C 0.55467(13) 0.43038(11) 0.30663(7) 0.0199(3) Uani 1 1 d . . . . .
H141 H 0.6280 0.4227 0.2750 0.024 Uiso 1 1 calc R U . . .
H142 H 0.5966 0.4156 0.3500 0.024 Uiso 1 1 calc R U . . .
C15 C 0.50309(14) 0.25411(11) 0.30757(7) 0.0204(3) Uani 1 1 d . . . . .
H151 H 0.5721 0.2613 0.3439 0.025 Uiso 1 1 calc R U . . .
H152 H 0.5523 0.2293 0.2698 0.025 Uiso 1 1 calc R U . . .
P1 P 0.37477(3) 0.15990(3) 0.32982(2) 0.01525(8) Uani 1 1 d . . . . .
O11 O 0.24675(9) 0.21607(7) 0.34802(5) 0.0187(2) Uani 1 1 d . . . . .
O12 O 0.36120(10) 0.07930(7) 0.28013(5) 0.0221(2) Uani 1 1 d . . . . .
C16 C 0.44780(15) 0.10548(11) 0.40457(7) 0.0221(3) Uani 1 1 d . . . . .
H161 H 0.4776 0.1605 0.4338 0.027 Uiso 1 1 calc R U . . .
H162 H 0.3736 0.0687 0.4259 0.027 Uiso 1 1 calc R U . . .
C17 C 0.56733(17) 0.03642(12) 0.39755(7) 0.0281(3) Uani 1 1 d . . . . .
F1 F 0.66710(11) 0.07596(10) 0.36312(6) 0.0539(3) Uani 1 1 d . . . . .
F2 F 0.53142(13) -0.04874(8) 0.36865(6) 0.0571(4) Uani 1 1 d . . . . .
F3 F 0.62761(11) 0.01059(9) 0.45466(5) 0.0438(3) Uani 1 1 d . . . . .
C18 C 0.07331(14) 0.36038(11) 0.45285(6) 0.0193(3) Uani 1 1 d . . . . .
H181 H 0.0447 0.2897 0.4558 0.023 Uiso 1 1 calc R U . . .
H182 H 0.0084 0.4005 0.4779 0.023 Uiso 1 1 calc R U . . .
P2 P 0.24771(3) 0.37338(3) 0.49038(2) 0.01615(8) Uani 1 1 d . . . . .
O21 O 0.34599(9) 0.36948(7) 0.43523(4) 0.0178(2) Uani 1 1 d . . . . .
O22 O 0.25692(10) 0.45824(8) 0.53669(5) 0.0239(2) Uani 1 1 d . . . . .
C19 C 0.27595(14) 0.25674(11) 0.53514(7) 0.0222(3) Uani 1 1 d . . . . .
H191 H 0.2581 0.2006 0.5049 0.027 Uiso 1 1 calc R U . . .
H192 H 0.3747 0.2535 0.5494 0.027 Uiso 1 1 calc R U . . .
C20 C 0.19087(15) 0.24100(12) 0.59293(7) 0.0240(3) Uani 1 1 d . . . . .
F4 F 0.05540(9) 0.25407(8) 0.57950(5) 0.0370(2) Uani 1 1 d . . . . .
F5 F 0.22194(13) 0.30214(10) 0.64184(5) 0.0530(3) Uani 1 1 d . . . . .
F6 F 0.20226(12) 0.14846(8) 0.61682(6) 0.0467(3) Uani 1 1 d . . . . .
O1W O 0.62885(13) 0.35477(10) 0.46285(6) 0.0328(3) Uani 1 1 d D . . . .
H11W H 0.660(2) 0.4083(19) 0.4671(11) 0.051(7) Uiso 1 1 d . . . . .
H12W H 0.5457(17) 0.3649(16) 0.4592(10) 0.046(6) Uiso 1 1 d D . . . .

loop_
_atom_site_aniso_label
_atom_site_aniso_U_11
_atom_site_aniso_U_22
_atom_site_aniso_U_33
_atom_site_aniso_U_23
_atom_site_aniso_U_13
_atom_site_aniso_U_12
Ni1 0.01122(8) 0.01127(9) 0.01290(8) -0.00057(6) 0.00101(6) 0.00141(6)
N1 0.0148(5) 0.0138(5) 0.0163(5) 0.0000(4) 0.0021(4) 0.0005(4)
C2 0.0207(7) 0.0289(8) 0.0147(6) -0.0004(5) 0.0049(5) 0.0002(6)
C3 0.0226(7) 0.0209(7) 0.0142(6) -0.0035(5) 0.0004(5) 0.0033(6)
N4 0.0165(5) 0.0125(6) 0.0169(5) -0.0010(4) -0.0009(4) 0.0016(4)
C5 0.0183(6) 0.0183(7) 0.0212(6) -0.0033(5) -0.0043(5) -0.0005(5)
C6 0.0141(6) 0.0280(8) 0.0262(7) -0.0041(6) -0.0045(5) 0.0012(6)
C7 0.0125(6) 0.0277(8) 0.0253(7) -0.0016(6) 0.0002(5) -0.0026(6)
N8 0.0136(5) 0.0161(6) 0.0169(5) -0.0006(4) 0.0015(4) 0.0012(4)
C9 0.0175(6) 0.0187(7) 0.0220(6) -0.0010(5) 0.0040(5) 0.0068(5)
C10 0.0226(7) 0.0145(6) 0.0183(6) -0.0024(5) 0.0030(5) 0.0036(5)
N11 0.0161(5) 0.0151(6) 0.0142(5) -0.0004(4) 0.0008(4) 0.0011(4)
C12 0.0191(6) 0.0145(6) 0.0233(7) -0.0015(5) -0.0015(5) -0.0018(5)
C13 0.0187(7) 0.0183(7) 0.0295(7) 0.0018(6) 0.0032(5) -0.0039(5)
C14 0.0128(6) 0.0201(7) 0.0270(7) 0.0001(6) 0.0033(5) -0.0017(5)
C15 0.0149(6) 0.0165(7) 0.0301(7) -0.0011(6) 0.0041(5) 0.0042(5)
P1 0.01639(16) 0.01222(16) 0.01691(16) -0.00086(13) -0.00195(12) 0.00259(12)
O11 0.0156(5) 0.0145(5) 0.0260(5) 0.0016(4) 0.0015(4) 0.0017(4)
O12 0.0286(5) 0.0158(5) 0.0213(5) -0.0033(4) -0.0061(4) 0.0031(4)
C16 0.0250(7) 0.0224(7) 0.0186(6) 0.0004(6) -0.0014(5) 0.0065(6)
C17 0.0307(8) 0.0300(8) 0.0228(7) -0.0003(6) -0.0075(6) 0.0114(7)
F1 0.0335(6) 0.0690(8) 0.0601(7) 0.0232(6) 0.0137(5) 0.0260(6)
F2 0.0724(8) 0.0304(6) 0.0656(8) -0.0178(5) -0.0348(6) 0.0279(6)
F3 0.0474(6) 0.0535(7) 0.0294(5) 0.0049(5) -0.0137(4) 0.0245(5)
C18 0.0152(6) 0.0246(7) 0.0182(6) 0.0019(5) 0.0032(5) -0.0003(5)
P2 0.01495(16) 0.01969(18) 0.01397(15) 0.00129(13) 0.00256(12) -0.00004(13)
O21 0.0134(4) 0.0256(5) 0.0146(4) 0.0014(4) 0.0013(3) -0.0001(4)
O22 0.0261(5) 0.0262(6) 0.0196(5) -0.0040(4) 0.0046(4) -0.0031(4)
C19 0.0196(7) 0.0248(8) 0.0226(7) 0.0053(6) 0.0054(5) 0.0040(6)
C20 0.0246(7) 0.0246(8) 0.0230(7) 0.0078(6) 0.0037(6) 0.0031(6)
F4 0.0222(5) 0.0524(7) 0.0371(5) 0.0172(5) 0.0110(4) 0.0074(4)
F5 0.0756(8) 0.0641(8) 0.0200(5) -0.0035(5) 0.0100(5) -0.0290(7)
F6 0.0502(6) 0.0375(6) 0.0541(7) 0.0296(5) 0.0257(5) 0.0184(5)
O1W 0.0208(6) 0.0350(7) 0.0420(7) -0.0011(6) -0.0053(5) 0.0009(5)

loop_
_atom_type_symbol
_atom_type_description
_atom_type_scat_dispersion_real
_atom_type_scat_dispersion_imag
_atom_type_scat_source
C C 0.0033 0.0016 'International Tables Vol C Tables 4.2.6.8 and 6.1.1.4'
H H 0.0000 0.0000 'International Tables Vol C Tables 4.2.6.8 and 6.1.1.4'
N N 0.0061 0.0033 'International Tables Vol C Tables 4.2.6.8 and 6.1.1.4'
O O 0.0106 0.0060 'International Tables Vol C Tables 4.2.6.8 and 6.1.1.4'
F F 0.0171 0.0103 'International Tables Vol C Tables 4.2.6.8 and 6.1.1.4'
P P 0.1023 0.0942 'International Tables Vol C Tables 4.2.6.8 and 6.1.1.4'
Ni Ni 0.3393 1.1124 'International Tables Vol C Tables 4.2.6.8 and 6.1.1.4'

loop_
_geom_angle_atom_site_label_1
_geom_angle_atom_site_label_2
_geom_angle_atom_site_label_3
_geom_angle
_geom_angle_site_symmetry_1
_geom_angle_site_symmetry_3
_geom_angle_publ_flag
O11 Ni1 N11 174.71(4) . . ?
O11 Ni1 N4 88.71(4) . . ?
N11 Ni1 N4 96.54(4) . . ?
O11 Ni1 O21 86.85(4) . . ?
N11 Ni1 O21 87.89(4) . . ?
N4 Ni1 O21 175.56(4) . . ?
O11 Ni1 N8 94.18(4) . . ?
N11 Ni1 N8 84.99(4) . . ?
N4 Ni1 N8 92.48(4) . . ?
O21 Ni1 N8 87.62(4) . . ?
O11 Ni1 N1 88.37(4) . . ?
N11 Ni1 N1 92.77(4) . . ?
N4 Ni1 N1 84.27(4) . . ?
O21 Ni1 N1 95.83(4) . . ?
N8 Ni1 N1 175.83(4) . . ?
C2 N1 C15 111.03(11) . . ?
C2 N1 C14 108.41(10) . . ?
C15 N1 C14 108.02(10) . . ?
C2 N1 Ni1 104.72(8) . . ?
C15 N1 Ni1 107.78(8) . . ?
C14 N1 Ni1 116.86(8) . . ?
N1 C2 C3 111.79(11) . . ?
N1 C2 H21 109.3 . . ?
C3 C2 H21 109.3 . . ?
N1 C2 H22 109.3 . . ?
C3 C2 H22 109.3 . . ?
H21 C2 H22 107.9 . . ?
N4 C3 C2 108.72(11) . . ?
N4 C3 H31 109.9 . . ?
C2 C3 H31 109.9 . . ?
N4 C3 H32 109.9 . . ?
C2 C3 H32 109.9 . . ?
H31 C3 H32 108.3 . . ?
C5 N4 C3 109.88(10) . . ?
C5 N4 Ni1 115.65(8) . . ?
C3 N4 Ni1 106.15(8) . . ?
C5 N4 H41 110.0(11) . . ?
C3 N4 H41 106.8(11) . . ?
Ni1 N4 H41 108.0(11) . . ?
N4 C5 C6 112.22(11) . . ?
N4 C5 H51 109.2 . . ?
C6 C5 H51 109.2 . . ?
N4 C5 H52 109.2 . . ?
C6 C5 H52 109.2 . . ?
H51 C5 H52 107.9 . . ?
C5 C6 C7 114.46(11) . . ?
C5 C6 H61 108.6 . . ?
C7 C6 H61 108.6 . . ?
C5 C6 H62 108.6 . . ?
C7 C6 H62 108.6 . . ?
H61 C6 H62 107.6 . . ?
N8 C7 C6 115.76(12) . . ?
N8 C7 H71 108.3 . . ?
C6 C7 H71 108.3 . . ?
N8 C7 H72 108.3 . . ?
C6 C7 H72 108.3 . . ?
H71 C7 H72 107.4 . . ?
C18 N8 C9 111.21(10) . . ?
C18 N8 C7 106.56(10) . . ?
C9 N8 C7 109.35(11) . . ?
C18 N8 Ni1 108.73(8) . . ?
C9 N8 Ni1 104.58(8) . . ?
C7 N8 Ni1 116.47(8) . . ?
N8 C9 C10 111.42(11) . . ?
N8 C9 H91 109.3 . . ?
C10 C9 H91 109.3 . . ?
N8 C9 H92 109.3 . . ?
C10 C9 H92 109.3 . . ?
H91 C9 H92 108.0 . . ?
N11 C10 C9 108.51(11) . . ?
N11 C10 H101 110.0 . . ?
C9 C10 H101 110.0 . . ?
N11 C10 H102 110.0 . . ?
C9 C10 H102 110.0 . . ?
H101 C10 H102 108.4 . . ?
C10 N11 C12 111.73(10) . . ?
C10 N11 Ni1 106.77(8) . . ?
C12 N11 Ni1 115.75(8) . . ?
C10 N11 H111 106.7(11) . . ?
C12 N11 H111 109.2(11) . . ?
Ni1 N11 H111 106.2(11) . . ?
N11 C12 C13 111.24(11) . . ?
N11 C12 H121 109.4 . . ?
C13 C12 H121 109.4 . . ?
N11 C12 H122 109.4 . . ?
C13 C12 H122 109.4 . . ?
H121 C12 H122 108.0 . . ?
C12 C13 C14 115.09(12) . . ?
C12 C13 H131 108.5 . . ?
C14 C13 H131 108.5 . . ?
C12 C13 H132 108.5 . . ?
C14 C13 H132 108.5 . . ?
H131 C13 H132 107.5 . . ?
N1 C14 C13 115.84(11) . . ?
N1 C14 H141 108.3 . . ?
C13 C14 H141 108.3 . . ?
N1 C14 H142 108.3 . . ?
C13 C14 H142 108.3 . . ?
H141 C14 H142 107.4 . . ?
N1 C15 P1 114.94(9) . . ?
N1 C15 H151 108.5 . . ?
P1 C15 H151 108.5 . . ?
N1 C15 H152 108.5 . . ?
P1 C15 H152 108.5 . . ?
H151 C15 H152 107.5 . . ?
O12 P1 O11 118.82(6) . . ?
O12 P1 C16 108.33(6) . . ?
O11 P1 C16 106.32(6) . . ?
O12 P1 C15 111.41(6) . . ?
O11 P1 C15 106.79(6) . . ?
C16 P1 C15 104.10(7) . . ?
P1 O11 Ni1 116.55(5) . . ?
C17 C16 P1 116.10(10) . . ?
C17 C16 H161 108.3 . . ?
P1 C16 H161 108.3 . . ?
C17 C16 H162 108.3 . . ?
P1 C16 H162 108.3 . . ?
H161 C16 H162 107.4 . . ?
F2 C17 F1 106.43(14) . . ?
F2 C17 F3 105.75(13) . . ?
F1 C17 F3 105.95(13) . . ?
F2 C17 C16 112.75(13) . . ?
F1 C17 C16 112.73(13) . . ?
F3 C17 C16 112.66(13) . . ?
N8 C18 P2 114.68(9) . . ?
N8 C18 H181 108.6 . . ?
P2 C18 H181 108.6 . . ?
N8 C18 H182 108.6 . . ?
P2 C18 H182 108.6 . . ?
H181 C18 H182 107.6 . . ?
O22 P2 O21 119.23(6) . . ?
O22 P2 C19 108.83(7) . . ?
O21 P2 C19 105.43(6) . . ?
O22 P2 C18 112.02(6) . . ?
O21 P2 C18 105.78(6) . . ?
C19 P2 C18 104.39(7) . . ?
P2 O21 Ni1 116.32(5) . . ?
C20 C19 P2 116.71(10) . . ?
C20 C19 H191 108.1 . . ?
P2 C19 H191 108.1 . . ?
C20 C19 H192 108.1 . . ?
P2 C19 H192 108.1 . . ?
H191 C19 H192 107.3 . . ?
F5 C20 F6 106.13(13) . . ?
F5 C20 F4 105.48(13) . . ?
F6 C20 F4 105.24(12) . . ?
F5 C20 C19 114.09(13) . . ?
F6 C20 C19 112.75(13) . . ?
F4 C20 C19 112.43(12) . . ?
H11W O1W H12W 104(2) . . ?

loop_
_geom_bond_atom_site_label_1
_geom_bond_atom_site_label_2
_geom_bond_distance
_geom_bond_site_symmetry_2
_geom_bond_publ_flag
Ni1 O11 2.0712(10) . ?
Ni1 N11 2.0832(12) . ?
Ni1 N4 2.1044(11) . ?
Ni1 O21 2.1134(9) . ?
Ni1 N8 2.1291(11) . ?
Ni1 N1 2.1537(11) . ?
N1 C2 1.4852(17) . ?
N1 C15 1.4918(17) . ?
N1 C14 1.4943(17) . ?
C2 C3 1.5107(19) . ?
C2 H21 0.9900 . ?
C2 H22 0.9900 . ?
C3 N4 1.4769(17) . ?
C3 H31 0.9900 . ?
C3 H32 0.9900 . ?
N4 C5 1.4767(17) . ?
N4 H41 0.873(18) . ?
C5 C6 1.5184(19) . ?
C5 H51 0.9900 . ?
C5 H52 0.9900 . ?
C6 C7 1.523(2) . ?
C6 H61 0.9900 . ?
C6 H62 0.9900 . ?
C7 N8 1.4968(17) . ?
C7 H71 0.9900 . ?
C7 H72 0.9900 . ?
N8 C18 1.4913(17) . ?
N8 C9 1.4913(18) . ?
C9 C10 1.515(2) . ?
C9 H91 0.9900 . ?
C9 H92 0.9900 . ?
C10 N11 1.4774(17) . ?
C10 H101 0.9900 . ?
C10 H102 0.9900 . ?
N11 C12 1.4811(17) . ?
N11 H111 0.858(17) . ?
C12 C13 1.518(2) . ?
C12 H121 0.9900 . ?
C12 H122 0.9900 . ?
C13 C14 1.522(2) . ?
C13 H131 0.9900 . ?
C13 H132 0.9900 . ?
C14 H141 0.9900 . ?
C14 H142 0.9900 . ?
C15 P1 1.8433(14) . ?
C15 H151 0.9900 . ?
C15 H152 0.9900 . ?
P1 O12 1.4944(10) . ?
P1 O11 1.5111(10) . ?
P1 C16 1.8275(14) . ?
C16 C17 1.494(2) . ?
C16 H161 0.9900 . ?
C16 H162 0.9900 . ?
C17 F2 1.3290(19) . ?
C17 F1 1.333(2) . ?
C17 F3 1.3427(17) . ?
C18 P2 1.8384(14) . ?
C18 H181 0.9900 . ?
C18 H182 0.9900 . ?
P2 O22 1.4884(11) . ?
P2 O21 1.5167(10) . ?
P2 C19 1.8328(15) . ?
C19 C20 1.4949(19) . ?
C19 H191 0.9900 . ?
C19 H192 0.9900 . ?
C20 F5 1.3279(19) . ?
C20 F6 1.3387(18) . ?
C20 F4 1.3413(17) . ?
O1W H11W 0.78(2) . ?
O1W H12W 0.817(16) . ?
